data_9016920
loop_
_publ_author_name
'Yang, H.'
'Downs, R. T.'
'Evans, S. H.'
'Pinch, W. W.'

_publ_section_title
;
 Terrywallaceite, AgPb(Sb,Bi)3S6, isotypic with gustavite, a new mineral from
 Mina Herminia, Julcani Mining District, Huancavelica, Peru
;
_journal_name_full 'American Mineralogist'
_journal_page_first 1310
_journal_page_last 1131
_journal_volume 98
_journal_year 2013
_chemical_compound_source 'Mina Herminia, Julcani Mining District, Huancavelica, Peru'
_chemical_formula_sum 'Ag Bi1.47 Pb S6 Sb1.53'
_chemical_name_mineral Terrywallaceite
_space_group_IT_number 14
_space_group_name_Hall '-P 2ybc'
_space_group_name_H-M_alt 'P 1 21/c 1'
_symmetry_space_group_name_H-M 'P 1 21/c 1'
_cell_angle_alpha 90
_cell_angle_beta 107.519
_cell_angle_gamma 90
_cell_length_a 6.9764
_cell_length_b 19.3507
_cell_length_c 8.3870
_cell_formula_units_Z 4
_cell_volume 1079.714
_database_code_amcsd 0019975
_exptl_crystal_density_diffrn 6.158
_cod_data_source_file inputs/fixed/downloads/05/05548.cif
_cod_data_source_block 05548
_cod_original_formula_sum 'Ag Pb (Bi1.47 Sb1.53) S6'
_cod_database_code 9016920

loop_
_space_group_symop_operation_xyz
x,y,z
x,1/2-y,1/2+z
-x,1/2+y,1/2-z
-x,-y,-z

loop_
_atom_site_aniso_label
_atom_site_aniso_U_11
_atom_site_aniso_U_22
_atom_site_aniso_U_33
_atom_site_aniso_U_12
_atom_site_aniso_U_13
_atom_site_aniso_U_23
Ag 0.05620 0.04025 0.04091 0.02565 0.01140 0.00054
Pb 0.02400 0.02884 0.02391 0.00168 0.00780 0.00025
Bi1 0.01527 0.01707 0.01709 -0.00127 0.00527 0.00046
Sb1 0.01527 0.01707 0.01709 -0.00127 0.00527 0.00046
Bi2 0.01759 0.01442 0.01688 -0.00012 0.00453 -0.00028
Sb2 0.01759 0.01442 0.01688 -0.00012 0.00453 -0.00028
Bi3 0.01488 0.01593 0.01649 0.00024 0.00584 -0.00098
Sb3 0.01488 0.01593 0.01649 0.00024 0.00584 -0.00098
S1 0.02706 0.02114 0.01848 -0.00385 0.00908 -0.00220
S2 0.02138 0.01645 0.01936 -0.00069 0.00697 -0.00064
S3 0.02171 0.02261 0.01982 -0.00195 0.00781 -0.00234
S4 0.01839 0.01988 0.01838 -0.00212 0.00493 -0.00106
S5 0.01990 0.02342 0.02063 -0.00004 0.00731 0.00050
S6 0.02056 0.01590 0.02061 0.00275 0.00728 0.00184

loop_
_atom_site_label
_atom_site_fract_x
_atom_site_fract_y
_atom_site_fract_z
_atom_site_occupancy
_atom_site_U_iso_or_equiv
Ag 0.13556 0.36504 0.28477 1.00000 0.04650
Pb 0.63960 0.25004 0.15889 1.00000 0.02545
Bi1 0.18850 0.35966 0.79992 0.82000 0.01639
Sb1 0.18850 0.35966 0.79992 0.18000 0.01639
Bi2 0.25787 0.54936 0.56150 0.60000 0.01644
Sb2 0.25787 0.54936 0.56150 0.40000 0.01644
Bi3 0.72321 0.44406 0.92624 0.05000 0.01552
Sb3 0.72321 0.44406 0.92624 0.95000 0.01552
S1 0.01486 0.49183 0.28695 1.00000 0.02173
S2 0.91317 0.33302 0.49485 1.00000 0.01888
S3 0.50920 0.40216 0.09714 1.00000 0.02103
S4 0.35472 0.23903 0.83895 1.00000 0.01901
S5 0.50399 0.59671 0.35065 1.00000 0.02105
S6 0.92091 0.33510 0.97299 1.00000 0.01878

loop_
_cod_related_entry_id
_cod_related_entry_database
_cod_related_entry_code
1 AMCSD 0019975
